data_4349795
loop_
_publ_author_name
'Zhang, Xuejing'
'Xu, Na'
'Shi, Wei'
'Wang, Bing-Wu'
'Cheng, Peng'

_publ_section_title
;
 The influence of an external magnetic field and magnetic-site dilution on
 the magnetization dynamics of a coordination network based on
 ferromagnetic coupled dinuclear dysprosium(iii) units
;
_journal_issue 2
_journal_name_full 'Inorganic Chemistry Frontiers'
_journal_page_first 432
_journal_paper_doi 10.1039/C7QI00663B
_journal_volume 5
_journal_year 2018
_chemical_formula_moiety 'C20 H22 Dy2 N12 O12'
_chemical_formula_sum 'C20 H22 Dy2 N12 O12'
_chemical_formula_weight 947.50
_space_group_IT_number 14
_space_group_name_Hall '-P 2yn'
_space_group_name_H-M_alt 'P 1 21/n 1'
_symmetry_cell_setting monoclinic
_symmetry_space_group_name_H-M 'P 1 21/n 1'
_atom_sites_solution_hydrogens geom
_atom_sites_solution_primary direct
_atom_sites_solution_secondary difmap
_audit_creation_method SHELXL-97
_audit_update_record
;
2016-08-22 deposited with the CCDC.
2017-12-06 downloaded from the CCDC.
;
_cell_angle_alpha 90.00
_cell_angle_beta 93.8572(17)
_cell_angle_gamma 90.00
_cell_formula_units_Z 4
_cell_length_a 9.72904(17)
_cell_length_b 11.3592(2)
_cell_length_c 24.6724(4)
_cell_measurement_reflns_used 6068
_cell_measurement_temperature 120(2)
_cell_measurement_theta_max 28.8300
_cell_measurement_theta_min 3.6130
_cell_volume 2720.47(8)
_computing_structure_refinement 'SHELXL-97 (Sheldrick, 1997)'
_computing_structure_solution 'SHELXS-97 (Sheldrick, 1990)'
_diffrn_ambient_temperature 120(2)
_diffrn_measured_fraction_theta_full 0.999
_diffrn_measured_fraction_theta_max 0.999
_diffrn_measurement_device_type 'SuperNova, Single source at offset, Eos'
_diffrn_radiation_monochromator graphite
_diffrn_radiation_source 'fine-focus sealed tube'
_diffrn_radiation_type MoK\a
_diffrn_radiation_wavelength 0.71073
_diffrn_reflns_av_R_equivalents 0.0279
_diffrn_reflns_av_sigmaI/netI 0.0393
_diffrn_reflns_limit_h_max 11
_diffrn_reflns_limit_h_min -11
_diffrn_reflns_limit_k_max 8
_diffrn_reflns_limit_k_min -13
_diffrn_reflns_limit_l_max 29
_diffrn_reflns_limit_l_min -27
_diffrn_reflns_number 10756
_diffrn_reflns_theta_full 25.00
_diffrn_reflns_theta_max 25.00
_diffrn_reflns_theta_min 2.92
_exptl_absorpt_coefficient_mu 5.539
_exptl_crystal_colour colorless
_exptl_crystal_density_diffrn 2.313
_exptl_crystal_density_method 'not measured'
_exptl_crystal_description hexagon
_exptl_crystal_F_000 1816
_exptl_crystal_size_max 0.2
_exptl_crystal_size_mid 0.2
_exptl_crystal_size_min 0.2
_refine_diff_density_max 0.602
_refine_diff_density_min -0.734
_refine_diff_density_rms 0.142
_refine_ls_extinction_method none
_refine_ls_goodness_of_fit_ref 1.059
_refine_ls_hydrogen_treatment mixed
_refine_ls_matrix_type full
_refine_ls_number_parameters 419
_refine_ls_number_reflns 4785
_refine_ls_number_restraints 0
_refine_ls_restrained_S_all 1.059
_refine_ls_R_factor_all 0.0317
_refine_ls_R_factor_gt 0.0258
_refine_ls_shift/su_max 0.002
_refine_ls_shift/su_mean 0.000
_refine_ls_structure_factor_coef Fsqd
_refine_ls_weighting_details 'calc w=1/[\s^2^(Fo^2^)+(0.0191P)^2^+1.3162P] where P=(Fo^2^+2Fc^2^)/3'
_refine_ls_weighting_scheme calc
_refine_ls_wR_factor_gt 0.0557
_refine_ls_wR_factor_ref 0.0590
_reflns_number_gt 4121
_reflns_number_total 4785
_reflns_threshold_expression >2sigma(I)
_cod_data_source_file c7qi00663b2.cif
_cod_data_source_block Dy
_cod_original_sg_symbol_H-M 'P 21/n'
_cod_database_code 4349795

loop_
_symmetry_equiv_pos_as_xyz
'x, y, z'
'-x+1/2, y+1/2, -z+1/2'
'-x, -y, -z'
'x-1/2, -y-1/2, z-1/2'

loop_
_atom_site_label
_atom_site_type_symbol
_atom_site_fract_x
_atom_site_fract_y
_atom_site_fract_z
_atom_site_U_iso_or_equiv
_atom_site_adp_type
_atom_site_occupancy
_atom_site_symmetry_multiplicity
_atom_site_calc_flag
Dy1 Dy 0.359016(19) 0.516520(18) 0.260270(8) 0.01016(7) Uani 1 1 d
Dy2 Dy 0.638993(19) 0.731689(18) 0.244958(8) 0.01033(7) Uani 1 1 d
O3 O 0.4273(3) 0.7003(2) 0.27941(12) 0.0151(7) Uani 1 1 d
H3 H 0.3673 0.7584 0.2630 0.023 Uiso 1 1 d
O12 O 0.4982(3) 1.0108(3) 0.34950(13) 0.0231(8) Uani 1 1 d
O11 O 0.6071(3) 0.9178(2) 0.28591(12) 0.0175(7) Uani 1 1 d
O14 O 0.5687(3) 0.5495(2) 0.22571(12) 0.0144(7) Uani 1 1 d
H14 H 0.6387 0.5049 0.2397 0.022 Uiso 1 1 d
O23 O 0.4905(3) 0.2431(3) 0.14885(13) 0.0231(8) Uani 1 1 d
O33 O 0.8187(3) 0.8580(3) 0.22084(13) 0.0191(7) Uani 1 1 d
O22 O 0.3895(3) 0.3325(2) 0.21618(12) 0.0157(7) Uani 1 1 d
O43 O -0.0042(3) 0.3345(3) 0.32483(12) 0.0180(7) Uani 1 1 d
N16 N 0.3215(4) 0.5178(3) 0.15585(15) 0.0157(8) Uani 1 1 d
N5 N 0.6758(4) 0.7387(3) 0.35106(15) 0.0161(9) Uani 1 1 d
O42 O 0.1824(3) 0.3857(3) 0.28290(13) 0.0196(8) Uani 1 1 d
O45 O 0.8417(3) 0.6206(3) 0.27243(13) 0.0222(8) Uani 1 1 d
H45A H 0.9011 0.6656 0.2895 0.033 Uiso 1 1 d
H45B H 0.8770 0.5921 0.2444 0.033 Uiso 1 1 d
O46 O 0.1520(3) 0.6217(3) 0.23530(12) 0.0213(8) Uani 1 1 d
H46A H 0.1237 0.6577 0.2631 0.032 Uiso 1 1 d
H46B H 0.0891 0.5735 0.2230 0.032 Uiso 1 1 d
O32 O 0.9982(3) 0.9114(3) 0.17437(13) 0.0208(8) Uani 1 1 d
N26 N 0.7428(3) 0.6942(3) 0.15162(15) 0.0134(8) Uani 1 1 d
N36 N 0.2555(4) 0.5440(3) 0.35562(15) 0.0146(8) Uani 1 1 d
N19 N 0.3817(4) 0.5366(4) 0.04778(16) 0.0254(10) Uani 1 1 d
C21 C 0.4259(4) 0.3259(4) 0.16800(18) 0.0141(10) Uani 1 1 d
N8 N 0.6122(4) 0.7317(3) 0.45909(16) 0.0243(10) Uani 1 1 d
N29 N 0.8523(4) 0.6725(3) 0.05115(15) 0.0225(9) Uani 1 1 d
C35 C 0.1512(4) 0.4741(4) 0.36666(18) 0.0143(10) Uani 1 1 d
C31 C 0.8911(4) 0.8506(4) 0.18097(18) 0.0133(10) Uani 1 1 d
N34 N 1.0052(5) 0.8218(4) 0.07209(17) 0.0353(12) Uani 1 1 d
H34A H 1.0367 0.8129 0.0406 0.042 Uiso 1 1 d
H34B H 1.0400 0.8744 0.0940 0.042 Uiso 1 1 d
C10 C 0.5666(4) 0.9270(4) 0.33387(18) 0.0149(10) Uani 1 1 d
C25 C 0.8439(4) 0.7641(4) 0.13811(18) 0.0146(10) Uani 1 1 d
C41 C 0.1065(4) 0.3916(4) 0.32167(18) 0.0135(10) Uani 1 1 d
N13 N 0.4948(5) 0.9066(4) 0.44897(17) 0.0318(11) Uani 1 1 d
H13A H 0.4341 0.9323 0.4250 0.038 Uiso 1 1 d
H13B H 0.4539 0.8774 0.4760 0.038 Uiso 1 1 d
C9 C 0.5707(5) 0.8229(4) 0.42685(19) 0.0195(11) Uani 1 1 d
C4 C 0.6075(4) 0.8282(4) 0.37218(18) 0.0153(10) Uani 1 1 d
N39 N 0.1424(4) 0.5569(4) 0.45609(16) 0.0263(10) Uani 1 1 d
N24 N 0.4894(5) 0.3564(4) 0.05166(17) 0.0322(11) Uani 1 1 d
H24A H 0.4683 0.2883 0.0637 0.039 Uiso 1 1 d
H24B H 0.4691 0.3601 0.0173 0.039 Uiso 1 1 d
C15 C 0.3847(4) 0.4304(4) 0.13178(18) 0.0145(10) Uani 1 1 d
C30 C 0.9016(5) 0.7530(4) 0.08705(19) 0.0184(10) Uani 1 1 d
N44 N -0.0159(5) 0.4124(4) 0.43012(19) 0.0381(13) Uani 1 1 d
H44A H 0.0000 0.4330 0.4579 0.053 Uiso 1 1 d
C20 C 0.4175(5) 0.4400(4) 0.07672(19) 0.0186(11) Uani 1 1 d
C17 C 0.2853(5) 0.6131(4) 0.1265(2) 0.0218(11) Uani 1 1 d
H17 H 0.2405 0.6748 0.1427 0.027 Uiso 1 1 d
C6 C 0.7142(5) 0.6481(4) 0.3829(2) 0.0234(11) Uani 1 1 d
H6 H 0.7630 0.5859 0.3689 0.028 Uiso 1 1 d
C40 C 0.0919(5) 0.4808(4) 0.4173(2) 0.0210(11) Uani 1 1 d
C18 C 0.3142(5) 0.6214(4) 0.0733(2) 0.0254(12) Uani 1 1 d
H18 H 0.2866 0.6881 0.0537 0.031 Uiso 1 1 d
C37 C 0.3034(5) 0.6202(4) 0.3937(2) 0.0239(12) Uani 1 1 d
H37 H 0.3762 0.6697 0.3866 0.029 Uiso 1 1 d
C28 C 0.7508(5) 0.6041(4) 0.0666(2) 0.0239(11) Uani 1 1 d
H28 H 0.7161 0.5465 0.0426 0.029 Uiso 1 1 d
C38 C 0.2462(5) 0.6258(4) 0.4432(2) 0.0267(12) Uani 1 1 d
H38 H 0.2810 0.6803 0.4687 0.032 Uiso 1 1 d
C7 C 0.6830(6) 0.6464(5) 0.4362(2) 0.0308(13) Uani 1 1 d
H7 H 0.7128 0.5827 0.4576 0.038 Uiso 1 1 d
C27 C 0.6949(5) 0.6135(4) 0.11600(19) 0.0193(11) Uani 1 1 d
H27 H 0.6233 0.5639 0.1245 0.023 Uiso 1 1 d
H44B H -0.048(5) 0.369(4) 0.406(2) 0.022(15) Uiso 1 1 d

loop_
_atom_site_aniso_label
_atom_site_aniso_U_11
_atom_site_aniso_U_22
_atom_site_aniso_U_33
_atom_site_aniso_U_23
_atom_site_aniso_U_13
_atom_site_aniso_U_12
Dy1 0.01085(12) 0.01012(12) 0.00976(12) 0.00002(8) 0.00252(9) -0.00099(8)
Dy2 0.01110(12) 0.01043(12) 0.00974(12) -0.00047(8) 0.00279(9) -0.00104(8)
O3 0.0139(16) 0.0114(15) 0.0203(18) 0.0032(14) 0.0034(14) -0.0004(13)
O12 0.0296(19) 0.0238(18) 0.0164(18) -0.0017(15) 0.0042(15) 0.0105(16)
O11 0.0266(18) 0.0128(16) 0.0135(17) -0.0031(14) 0.0056(14) -0.0014(14)
O14 0.0114(15) 0.0139(15) 0.0180(17) 0.0033(14) 0.0021(13) -0.0003(13)
O23 0.0303(19) 0.0218(18) 0.0180(19) -0.0012(15) 0.0067(16) 0.0069(16)
O33 0.0217(17) 0.0195(17) 0.0175(18) -0.0083(15) 0.0110(15) -0.0115(14)
O22 0.0252(18) 0.0131(16) 0.0092(16) 0.0004(13) 0.0040(14) -0.0007(14)
O43 0.0155(16) 0.0238(17) 0.0155(17) -0.0017(15) 0.0066(14) -0.0083(14)
N16 0.017(2) 0.017(2) 0.012(2) 0.0010(17) -0.0021(17) -0.0009(17)
N5 0.0146(19) 0.017(2) 0.017(2) 0.0001(18) 0.0015(17) 0.0006(17)
O42 0.0215(18) 0.0216(17) 0.0173(18) -0.0074(15) 0.0118(15) -0.0099(14)
O45 0.0157(17) 0.0235(18) 0.027(2) -0.0117(16) 0.0012(15) 0.0011(14)
O46 0.0170(17) 0.0241(19) 0.0223(19) -0.0121(15) -0.0035(15) 0.0013(14)
O32 0.0201(17) 0.0276(18) 0.0152(18) -0.0054(15) 0.0049(14) -0.0104(15)
N26 0.0095(18) 0.0148(19) 0.016(2) 0.0025(17) -0.0008(16) -0.0004(16)
N36 0.0123(19) 0.016(2) 0.016(2) -0.0013(17) 0.0006(16) -0.0007(16)
N19 0.035(2) 0.030(2) 0.012(2) 0.0042(19) 0.0002(19) 0.000(2)
C21 0.011(2) 0.017(2) 0.015(3) 0.002(2) 0.0008(19) -0.0031(19)
N8 0.033(2) 0.026(2) 0.014(2) 0.0061(19) 0.0031(19) 0.004(2)
N29 0.032(2) 0.027(2) 0.009(2) -0.0038(18) 0.0057(18) -0.0053(19)
C35 0.012(2) 0.016(2) 0.015(2) 0.001(2) 0.0001(19) -0.0015(19)
C31 0.016(2) 0.011(2) 0.013(2) 0.001(2) 0.004(2) -0.0001(19)
N34 0.044(3) 0.044(3) 0.021(2) -0.010(2) 0.020(2) -0.026(2)
C10 0.015(2) 0.017(2) 0.013(2) -0.002(2) -0.0010(19) -0.001(2)
C25 0.017(2) 0.015(2) 0.012(2) 0.000(2) 0.0004(19) 0.0003(19)
C41 0.017(2) 0.013(2) 0.010(2) 0.000(2) 0.001(2) 0.0003(19)
N13 0.045(3) 0.034(3) 0.019(2) -0.002(2) 0.016(2) 0.006(2)
C9 0.020(2) 0.027(3) 0.011(2) 0.001(2) 0.002(2) -0.001(2)
C4 0.015(2) 0.019(2) 0.012(2) -0.004(2) 0.0019(19) -0.003(2)
N39 0.036(3) 0.028(2) 0.015(2) -0.006(2) 0.0076(19) -0.012(2)
N24 0.053(3) 0.029(2) 0.016(2) -0.003(2) 0.012(2) 0.003(2)
C15 0.012(2) 0.018(2) 0.014(2) 0.000(2) 0.0010(19) -0.0050(19)
C30 0.021(2) 0.022(3) 0.012(2) -0.002(2) 0.001(2) 0.000(2)
N44 0.043(3) 0.049(3) 0.024(3) -0.014(3) 0.013(2) -0.026(3)
C20 0.021(3) 0.021(3) 0.014(2) -0.006(2) 0.003(2) -0.006(2)
C17 0.020(3) 0.022(3) 0.023(3) 0.003(2) -0.001(2) 0.006(2)
C6 0.031(3) 0.019(3) 0.020(3) 0.006(2) 0.003(2) 0.008(2)
C40 0.019(2) 0.026(3) 0.019(3) -0.002(2) 0.005(2) -0.003(2)
C18 0.029(3) 0.028(3) 0.019(3) 0.008(2) 0.001(2) 0.002(2)
C37 0.021(3) 0.031(3) 0.019(3) -0.008(2) 0.003(2) -0.008(2)
C28 0.029(3) 0.026(3) 0.016(3) -0.004(2) -0.003(2) -0.005(2)
C38 0.031(3) 0.030(3) 0.019(3) -0.010(2) -0.002(2) -0.010(2)
C7 0.039(3) 0.034(3) 0.019(3) 0.013(3) -0.002(2) 0.007(3)
C27 0.016(2) 0.024(3) 0.018(3) -0.005(2) 0.001(2) -0.007(2)

loop_
_atom_type_symbol
_atom_type_description
_atom_type_scat_dispersion_real
_atom_type_scat_dispersion_imag
_atom_type_scat_source
C C 0.0033 0.0016 'International Tables Vol C Tables 4.2.6.8 and 6.1.1.4'
H H 0.0000 0.0000 'International Tables Vol C Tables 4.2.6.8 and 6.1.1.4'
Dy Dy -0.1892 4.4098 'International Tables Vol C Tables 4.2.6.8 and 6.1.1.4'
N N 0.0061 0.0033 'International Tables Vol C Tables 4.2.6.8 and 6.1.1.4'
O O 0.0106 0.0060 'International Tables Vol C Tables 4.2.6.8 and 6.1.1.4'

loop_
_geom_angle_atom_site_label_1
_geom_angle_atom_site_label_2
_geom_angle_atom_site_label_3
_geom_angle
_geom_angle_site_symmetry_1
_geom_angle_site_symmetry_3
O3 Dy1 O14 70.52(10) . .
O3 Dy1 O42 138.42(10) . .
O14 Dy1 O42 150.22(10) . .
O3 Dy1 O32 100.04(11) . 2_645
O14 Dy1 O32 80.82(10) . 2_645
O42 Dy1 O32 85.69(11) . 2_645
O3 Dy1 O22 150.74(10) . .
O14 Dy1 O22 80.37(10) . .
O42 Dy1 O22 70.82(10) . .
O32 Dy1 O22 77.54(10) 2_645 .
O3 Dy1 O46 79.66(11) . .
O14 Dy1 O46 125.34(11) . .
O42 Dy1 O46 76.22(11) . .
O32 Dy1 O46 150.54(10) 2_645 .
O22 Dy1 O46 116.72(10) . .
O3 Dy1 N16 103.08(11) . .
O14 Dy1 N16 72.39(11) . .
O42 Dy1 N16 100.55(11) . .
O32 Dy1 N16 135.87(11) 2_645 .
O22 Dy1 N16 64.07(11) . .
O46 Dy1 N16 71.26(11) . .
O3 Dy1 N36 80.02(11) . .
O14 Dy1 N36 135.57(11) . .
O42 Dy1 N36 62.45(11) . .
O32 Dy1 N36 72.26(10) 2_645 .
O22 Dy1 N36 125.24(10) . .
O46 Dy1 N36 78.76(11) . .
N16 Dy1 N36 148.58(11) . .
O3 Dy1 Dy2 36.15(7) . .
O14 Dy1 Dy2 34.37(7) . .
O42 Dy1 Dy2 172.12(8) . .
O32 Dy1 Dy2 90.03(8) 2_645 .
O22 Dy1 Dy2 114.70(7) . .
O46 Dy1 Dy2 104.92(8) . .
N16 Dy1 Dy2 87.13(8) . .
N36 Dy1 Dy2 109.92(8) . .
O14 Dy2 O3 70.44(10) . .
O14 Dy2 O33 137.12(10) . .
O3 Dy2 O33 151.43(10) . .
O14 Dy2 O11 150.95(10) . .
O3 Dy2 O11 80.53(10) . .
O33 Dy2 O11 71.76(10) . .
O14 Dy2 O43 98.90(11) . 2
O3 Dy2 O43 83.18(10) . 2
O33 Dy2 O43 84.37(11) . 2
O11 Dy2 O43 77.93(10) . 2
O14 Dy2 O45 78.82(10) . .
O3 Dy2 O45 123.47(11) . .
O33 Dy2 O45 77.45(11) . .
O11 Dy2 O45 118.46(11) . .
O43 Dy2 O45 149.14(10) 2 .
O14 Dy2 N26 77.96(11) . .
O3 Dy2 N26 135.02(11) . .
O33 Dy2 N26 62.70(10) . .
O11 Dy2 N26 126.18(11) . .
O43 Dy2 N26 70.80(10) 2 .
O45 Dy2 N26 78.70(11) . .
O14 Dy2 N5 105.16(11) . .
O3 Dy2 N5 72.67(11) . .
O33 Dy2 N5 100.30(11) . .
O11 Dy2 N5 63.92(11) . .
O43 Dy2 N5 137.28(10) 2 .
O45 Dy2 N5 71.29(11) . .
N26 Dy2 N5 148.36(11) . .
O14 Dy2 Dy1 35.66(7) . .
O3 Dy2 Dy1 34.78(7) . .
O33 Dy2 Dy1 170.88(7) . .
O11 Dy2 Dy1 115.29(7) . .
O43 Dy2 Dy1 91.40(7) 2 .
O45 Dy2 Dy1 102.75(8) . .
N26 Dy2 Dy1 108.28(8) . .
N5 Dy2 Dy1 88.29(8) . .
Dy1 O3 Dy2 109.08(11) . .
C10 O11 Dy2 121.6(3) . .
Dy2 O14 Dy1 109.97(12) . .
C31 O33 Dy2 128.4(3) . .
C21 O22 Dy1 122.1(3) . .
C41 O43 Dy2 129.3(3) . 2_545
C15 N16 C17 118.4(4) . .
C15 N16 Dy1 113.8(3) . .
C17 N16 Dy1 124.1(3) . .
C6 N5 C4 118.9(4) . .
C6 N5 Dy2 125.5(3) . .
C4 N5 Dy2 112.0(3) . .
C41 O42 Dy1 128.5(3) . .
C31 O32 Dy1 129.3(3) . 2_655
C25 N26 C27 118.7(4) . .
C25 N26 Dy2 117.5(3) . .
C27 N26 Dy2 123.7(3) . .
C35 N36 C37 118.4(4) . .
C35 N36 Dy1 117.0(3) . .
C37 N36 Dy1 124.6(3) . .
C20 N19 C18 116.9(4) . .
O23 C21 O22 125.7(4) . .
O23 C21 C15 119.1(4) . .
O22 C21 C15 115.2(4) . .
C7 N8 C9 116.7(4) . .
C28 N29 C30 116.6(4) . .
N36 C35 C40 120.8(4) . .
N36 C35 C41 114.2(4) . .
C40 C35 C41 125.1(4) . .
O33 C31 O32 125.1(4) . .
O33 C31 C25 116.0(4) . .
O32 C31 C25 118.9(4) . .
O12 C10 O11 123.9(4) . .
O12 C10 C4 120.2(4) . .
O11 C10 C4 115.9(4) . .
N26 C25 C30 121.0(4) . .
N26 C25 C31 114.5(4) . .
C30 C25 C31 124.5(4) . .
O42 C41 O43 124.7(4) . .
O42 C41 C35 116.5(4) . .
O43 C41 C35 118.8(4) . .
N13 C9 N8 117.1(4) . .
N13 C9 C4 122.5(4) . .
N8 C9 C4 120.5(4) . .
N5 C4 C9 120.1(4) . .
N5 C4 C10 116.1(4) . .
C9 C4 C10 123.8(4) . .
C38 N39 C40 116.7(4) . .
N16 C15 C20 120.7(4) . .
N16 C15 C21 115.6(4) . .
C20 C15 C21 123.7(4) . .
N29 C30 N34 117.1(4) . .
N29 C30 C25 120.2(4) . .
N34 C30 C25 122.7(4) . .
N19 C20 N24 117.0(4) . .
N19 C20 C15 120.4(4) . .
N24 C20 C15 122.6(4) . .
N16 C17 C18 120.9(4) . .
N5 C6 C7 120.4(4) . .
N39 C40 N44 116.7(4) . .
N39 C40 C35 120.5(4) . .
N44 C40 C35 122.8(4) . .
N19 C18 C17 122.7(4) . .
N36 C37 C38 120.7(4) . .
N29 C28 C27 123.6(4) . .
N39 C38 C37 122.9(4) . .
N8 C7 C6 123.4(5) . .
N26 C27 C28 119.9(4) . .

loop_
_geom_bond_atom_site_label_1
_geom_bond_atom_site_label_2
_geom_bond_distance
_geom_bond_site_symmetry_2
Dy1 O3 2.232(3) .
Dy1 O14 2.294(3) .
Dy1 O42 2.367(3) .
Dy1 O32 2.378(3) 2_645
Dy1 O22 2.384(3) .
Dy1 O46 2.387(3) .
Dy1 N16 2.578(4) .
Dy1 N36 2.639(4) .
Dy1 Dy2 3.6979(3) .
Dy2 O14 2.221(3) .
Dy2 O3 2.308(3) .
Dy2 O33 2.369(3) .
Dy2 O11 2.373(3) .
Dy2 O43 2.397(3) 2
Dy2 O45 2.400(3) .
Dy2 N26 2.611(4) .
Dy2 N5 2.619(4) .
O12 C10 1.238(5) .
O11 C10 1.276(5) .
O23 C21 1.242(5) .
O33 C31 1.251(5) .
O22 C21 1.265(5) .
O43 C41 1.265(5) .
O43 Dy2 2.397(3) 2_545
N16 C15 1.329(6) .
N16 C17 1.335(6) .
N5 C6 1.333(6) .
N5 C4 1.339(5) .
O42 C41 1.249(5) .
O32 C31 1.269(5) .
O32 Dy1 2.378(3) 2_655
N26 C25 1.324(5) .
N26 C27 1.332(6) .
N36 C35 1.331(5) .
N36 C37 1.338(6) .
N19 C20 1.342(6) .
N19 C18 1.345(6) .
C21 C15 1.523(6) .
N8 C7 1.335(6) .
N8 C9 1.351(6) .
N29 C28 1.332(6) .
N29 C30 1.339(6) .
C35 C40 1.414(6) .
C35 C41 1.495(6) .
C31 C25 1.493(6) .
N34 C30 1.346(6) .
C10 C4 1.503(6) .
C25 C30 1.419(6) .
N13 C9 1.342(6) .
C9 C4 1.420(6) .
N39 C38 1.333(6) .
N39 C40 1.357(6) .
N24 C20 1.354(6) .
C15 C20 1.420(6) .
N44 C40 1.359(6) .
C17 C18 1.366(6) .
C6 C7 1.369(7) .
C37 C38 1.376(6) .
C28 C27 1.373(6) .
